data_7243530
loop_
_publ_author_name
'Glinyanaya, Nataliya V.'
'Rayenko, Gennady F.'
'Korotkikh, Nikolai I.'
'Rusanov, Eduard B.'
'Ryabitsky, Alexey B.'
'Shvaika, Oles P.'

_publ_section_title
;
 Halogen-containing heteroaromatic carbenes of the 1,2,4-triazole series
 and their transformations
;
_journal_issue 49
_journal_name_full 'RSC Advances'
_journal_page_first 30841
_journal_page_last 30848
_journal_paper_doi 10.1039/D1RA04337D
_journal_volume 11
_journal_year 2021
_chemical_formula_sum 'C18 H17 Cu F2 I N3'
_chemical_formula_weight 503.78
_space_group_crystal_system orthorhombic
_space_group_IT_number 61
_space_group_name_Hall '-P 2ac 2ab'
_space_group_name_H-M_alt 'P b c a'
_atom_sites_solution_hydrogens geom
_audit_creation_method SHELXL-2016/4
_audit_update_record
;
2021-03-10 deposited with the CCDC.	2021-07-27 downloaded from the CCDC.
;
_cell_angle_alpha 90
_cell_angle_beta 90
_cell_angle_gamma 90
_cell_formula_units_Z 8
_cell_length_a 10.4747(2)
_cell_length_b 16.5680(4)
_cell_length_c 23.0336(5)
_cell_measurement_temperature 173(2)
_cell_volume 3997.36(15)
_computing_structure_refinement 'SHELXL-2016/4 (Sheldrick, 2016)'
_diffrn_ambient_temperature 173(2)
_diffrn_measured_fraction_theta_full 0.999
_diffrn_measured_fraction_theta_max 0.999
_diffrn_radiation_type MoK\a
_diffrn_radiation_wavelength 0.71073
_diffrn_reflns_av_R_equivalents 0.0389
_diffrn_reflns_av_unetI/netI 0.0276
_diffrn_reflns_Laue_measured_fraction_full 0.999
_diffrn_reflns_Laue_measured_fraction_max 0.999
_diffrn_reflns_limit_h_max 12
_diffrn_reflns_limit_h_min -12
_diffrn_reflns_limit_k_max 11
_diffrn_reflns_limit_k_min -20
_diffrn_reflns_limit_l_max 28
_diffrn_reflns_limit_l_min -24
_diffrn_reflns_number 25162
_diffrn_reflns_point_group_measured_fraction_full 0.999
_diffrn_reflns_point_group_measured_fraction_max 0.999
_diffrn_reflns_theta_full 25.242
_diffrn_reflns_theta_max 25.890
_diffrn_reflns_theta_min 2.459
_exptl_absorpt_coefficient_mu 2.660
_exptl_crystal_density_diffrn 1.674
_exptl_crystal_F_000 1968
_exptl_crystal_size_max 0.380
_exptl_crystal_size_mid 0.320
_exptl_crystal_size_min 0.270
_refine_diff_density_max 1.132
_refine_diff_density_min -0.680
_refine_diff_density_rms 0.098
_refine_ls_extinction_method none
_refine_ls_goodness_of_fit_ref 1.060
_refine_ls_hydrogen_treatment constr
_refine_ls_matrix_type full
_refine_ls_number_parameters 226
_refine_ls_number_reflns 3878
_refine_ls_number_restraints 0
_refine_ls_restrained_S_all 1.060
_refine_ls_R_factor_all 0.0495
_refine_ls_R_factor_gt 0.0393
_refine_ls_shift/su_max 0.010
_refine_ls_shift/su_mean 0.001
_refine_ls_structure_factor_coef Fsqd
_refine_ls_weighting_details 'w=1/[\s^2^(Fo^2^)+(0.0697P)^2^+5.7818P] where P=(Fo^2^+2Fc^2^)/3'
_refine_ls_weighting_scheme calc
_refine_ls_wR_factor_gt 0.1080
_refine_ls_wR_factor_ref 0.1160
_reflns_Friedel_coverage 0.000
_reflns_number_gt 3279
_reflns_number_total 3878
_reflns_threshold_expression 'I > 2\s(I)'
_cod_data_source_file d1ra04337d2.cif
_cod_data_source_block nk785
_cod_database_code 7243530
_shelx_shelxl_version_number 2016/4
_shelx_space_group_comment
;
The symmetry employed for this shelxl refinement is uniquely defined
by the following loop, which should always be used as a source of
symmetry information in preference to the above space-group names.
They are only intended as comments.
;
_shelx_estimated_absorpt_t_min 0.431
_shelx_estimated_absorpt_t_max 0.534

loop_
_space_group_symop_operation_xyz
'x, y, z'
'-x+1/2, -y, z+1/2'
'-x, y+1/2, -z+1/2'
'x+1/2, -y+1/2, -z'
'-x, -y, -z'
'x-1/2, y, -z-1/2'
'x, -y-1/2, z-1/2'
'-x-1/2, y-1/2, z'

loop_
_atom_site_label
_atom_site_type_symbol
_atom_site_fract_x
_atom_site_fract_y
_atom_site_fract_z
_atom_site_U_iso_or_equiv
_atom_site_adp_type
_atom_site_occupancy
_atom_site_site_symmetry_order
_atom_site_calc_flag
_atom_site_refinement_flags_posn
_atom_site_refinement_flags_adp
_atom_site_refinement_flags_occupancy
_atom_site_disorder_assembly
_atom_site_disorder_group
CU1 Cu 0.53107(5) 0.03036(3) 0.45087(2) 0.02755(16) Uani 1 1 d . . . . .
F1 F 0.5928(3) -0.10164(16) 0.26777(12) 0.0375(6) Uani 1 1 d . . . . .
F2 F 0.2429(3) -0.25456(19) 0.33047(18) 0.0706(11) Uani 1 1 d . . . . .
I1 I 0.34131(3) 0.08975(2) 0.51072(2) 0.03735(14) Uani 1 1 d . . . . .
N1 N 0.5023(3) 0.0346(2) 0.32490(14) 0.0220(7) Uani 1 1 d . . . . .
N2 N 0.5986(3) 0.14091(19) 0.35101(14) 0.0229(7) Uani 1 1 d . . . . .
N3 N 0.5829(3) 0.1480(2) 0.29128(14) 0.0264(8) Uani 1 1 d . . . . .
C1 C 0.5497(4) 0.0737(2) 0.37326(17) 0.0214(8) Uani 1 1 d . . . . .
C2 C 0.5243(4) 0.0815(2) 0.27637(18) 0.0239(9) Uani 1 1 d . . . . .
C3 C 0.4382(4) -0.0416(2) 0.32787(17) 0.0221(8) Uani 1 1 d . . . . .
C4 C 0.4837(4) -0.1084(3) 0.29883(18) 0.0268(9) Uani 1 1 d . . . . .
C5 C 0.4196(4) -0.1808(3) 0.2984(2) 0.0343(10) Uani 1 1 d . . . . .
H5 H 0.449932 -0.226076 0.277194 0.041 Uiso 1 1 calc R U . . .
C6 C 0.3089(5) -0.1841(3) 0.3306(2) 0.0408(12) Uani 1 1 d . . . . .
C7 C 0.2626(5) -0.1211(3) 0.3621(2) 0.0435(12) Uani 1 1 d . . . . .
H7 H 0.187275 -0.126726 0.384674 0.052 Uiso 1 1 calc R U . . .
C8 C 0.3283(4) -0.0482(3) 0.3604(2) 0.0288(10) Uani 1 1 d . . . . .
H8 H 0.297473 -0.003073 0.381554 0.035 Uiso 1 1 calc R U . . .
C9 C 0.4901(4) 0.0610(3) 0.21612(18) 0.0278(9) Uani 1 1 d . . . . .
C10 C 0.5714(5) 0.0848(3) 0.17187(19) 0.0323(10) Uani 1 1 d . . . . .
H10 H 0.647019 0.113951 0.180800 0.039 Uiso 1 1 calc R U . . .
C11 C 0.5430(5) 0.0664(3) 0.1148(2) 0.0402(12) Uani 1 1 d . . . . .
H11 H 0.597681 0.084377 0.084567 0.048 Uiso 1 1 calc R U . . .
C12 C 0.4348(5) 0.0219(3) 0.1016(2) 0.0405(12) Uani 1 1 d . . . . .
H12 H 0.417602 0.007224 0.062545 0.049 Uiso 1 1 calc R U . . .
C13 C 0.3520(4) -0.0012(3) 0.1452(2) 0.0358(11) Uani 1 1 d . . . . .
H13 H 0.276876 -0.030711 0.135921 0.043 Uiso 1 1 calc R U . . .
C14 C 0.3784(4) 0.0186(3) 0.20276(19) 0.0314(10) Uani 1 1 d . . . . .
H14 H 0.320915 0.003459 0.232737 0.038 Uiso 1 1 calc R U . . .
C15 C 0.6577(4) 0.2109(2) 0.38230(19) 0.0253(9) Uani 1 1 d . . . . .
C16 C 0.5591(5) 0.2783(3) 0.3847(2) 0.0404(12) Uani 1 1 d . . . . .
H16A H 0.595273 0.324935 0.405003 0.061 Uiso 1 1 calc R U . . .
H16B H 0.535199 0.293904 0.345147 0.061 Uiso 1 1 calc R U . . .
H16C H 0.483216 0.259282 0.405548 0.061 Uiso 1 1 calc R U . . .
C17 C 0.7762(4) 0.2365(3) 0.3487(2) 0.0385(11) Uani 1 1 d . . . . .
H17A H 0.816606 0.282364 0.368388 0.058 Uiso 1 1 calc R U . . .
H17B H 0.836414 0.191353 0.346927 0.058 Uiso 1 1 calc R U . . .
H17C H 0.751814 0.252413 0.309269 0.058 Uiso 1 1 calc R U . . .
C18 C 0.6946(5) 0.1844(3) 0.4435(2) 0.0361(11) Uani 1 1 d . . . . .
H18A H 0.733336 0.229933 0.464240 0.054 Uiso 1 1 calc R U . . .
H18B H 0.618205 0.166437 0.464382 0.054 Uiso 1 1 calc R U . . .
H18C H 0.756025 0.139920 0.441247 0.054 Uiso 1 1 calc R U . . .

loop_
_atom_site_aniso_label
_atom_site_aniso_U_11
_atom_site_aniso_U_22
_atom_site_aniso_U_33
_atom_site_aniso_U_23
_atom_site_aniso_U_13
_atom_site_aniso_U_12
CU1 0.0325(3) 0.0278(3) 0.0223(3) 0.0016(2) 0.0029(2) -0.0022(2)
F1 0.0355(15) 0.0354(15) 0.0416(16) -0.0022(12) 0.0140(12) 0.0026(11)
F2 0.053(2) 0.0317(16) 0.127(3) -0.0191(19) 0.030(2) -0.0187(14)
I1 0.0403(2) 0.0367(2) 0.0351(2) 0.00463(12) 0.01151(13) 0.01397(13)
N1 0.0206(17) 0.0231(18) 0.0225(18) -0.0004(14) 0.0025(13) -0.0004(13)
N2 0.0257(18) 0.0190(17) 0.0242(18) -0.0018(13) -0.0015(14) -0.0018(14)
N3 0.0281(19) 0.0266(18) 0.0245(18) 0.0028(14) 0.0010(14) 0.0003(15)
C1 0.021(2) 0.0199(19) 0.024(2) -0.0005(16) -0.0009(16) 0.0004(15)
C2 0.023(2) 0.024(2) 0.024(2) 0.0012(16) -0.0004(16) 0.0014(16)
C3 0.025(2) 0.0147(19) 0.027(2) 0.0009(15) -0.0020(16) -0.0026(15)
C4 0.025(2) 0.027(2) 0.029(2) 0.0003(17) 0.0004(17) 0.0026(17)
C5 0.035(3) 0.023(2) 0.045(3) -0.0065(19) -0.001(2) 0.0018(19)
C6 0.034(3) 0.020(2) 0.068(4) -0.004(2) 0.004(2) -0.0082(19)
C7 0.028(3) 0.036(3) 0.066(4) -0.008(2) 0.015(2) -0.008(2)
C8 0.027(2) 0.022(2) 0.038(3) -0.0006(18) 0.0064(18) -0.0015(16)
C9 0.031(2) 0.027(2) 0.025(2) 0.0014(17) -0.0047(17) 0.0060(18)
C10 0.032(2) 0.033(2) 0.032(2) 0.0046(18) -0.0017(19) 0.0061(19)
C11 0.042(3) 0.048(3) 0.030(3) 0.006(2) 0.003(2) 0.015(2)
C12 0.047(3) 0.050(3) 0.024(2) -0.006(2) -0.011(2) 0.016(2)
C13 0.035(3) 0.033(2) 0.039(3) -0.002(2) -0.012(2) 0.007(2)
C14 0.032(2) 0.030(2) 0.032(2) 0.0039(18) -0.0071(19) 0.0038(19)
C15 0.025(2) 0.018(2) 0.033(2) -0.0039(17) -0.0023(17) -0.0034(16)
C16 0.039(3) 0.030(3) 0.052(3) -0.010(2) -0.003(2) 0.004(2)
C17 0.033(3) 0.042(3) 0.041(3) -0.002(2) 0.003(2) -0.014(2)
C18 0.045(3) 0.031(2) 0.033(3) -0.0031(19) -0.006(2) -0.003(2)

loop_
_atom_type_symbol
_atom_type_description
_atom_type_scat_dispersion_real
_atom_type_scat_dispersion_imag
_atom_type_scat_source
C C 0.0033 0.0016 'International Tables Vol C Tables 4.2.6.8 and 6.1.1.4'
H H 0.0000 0.0000 'International Tables Vol C Tables 4.2.6.8 and 6.1.1.4'
N N 0.0061 0.0033 'International Tables Vol C Tables 4.2.6.8 and 6.1.1.4'
F F 0.0171 0.0103 'International Tables Vol C Tables 4.2.6.8 and 6.1.1.4'
Cu Cu 0.3201 1.2651 'International Tables Vol C Tables 4.2.6.8 and 6.1.1.4'
I I -0.4742 1.8119 'International Tables Vol C Tables 4.2.6.8 and 6.1.1.4'

loop_
_geom_angle_atom_site_label_1
_geom_angle_atom_site_label_2
_geom_angle_atom_site_label_3
_geom_angle
_geom_angle_site_symmetry_1
_geom_angle_site_symmetry_3
_geom_angle_publ_flag
C1 CU1 I1 123.76(12) . 5_656 ?
C1 CU1 CU1 170.82(12) . 5_656 ?
I1 CU1 CU1 61.39(2) 5_656 5_656 ?
C1 CU1 I1 115.11(12) . . ?
I1 CU1 I1 120.59(2) 5_656 . ?
CU1 CU1 I1 59.20(2) 5_656 . ?
CU1 I1 CU1 59.41(2) 5_656 . ?
C1 N1 C2 109.3(3) . . ?
C1 N1 C3 122.9(3) . . ?
C2 N1 C3 127.8(3) . . ?
C1 N2 N3 114.0(3) . . ?
C1 N2 C15 128.5(3) . . ?
N3 N2 C15 117.3(3) . . ?
C2 N3 N2 104.2(3) . . ?
N2 C1 N1 102.7(3) . . ?
N2 C1 CU1 134.9(3) . . ?
N1 C1 CU1 122.3(3) . . ?
N3 C2 N1 109.8(4) . . ?
N3 C2 C9 123.7(4) . . ?
N1 C2 C9 126.4(4) . . ?
C8 C3 C4 119.3(4) . . ?
C8 C3 N1 119.2(4) . . ?
C4 C3 N1 121.5(4) . . ?
F1 C4 C5 118.8(4) . . ?
F1 C4 C3 118.9(4) . . ?
C5 C4 C3 122.3(4) . . ?
C4 C5 C6 116.2(4) . . ?
F2 C6 C7 118.7(4) . . ?
F2 C6 C5 117.5(4) . . ?
C7 C6 C5 123.8(4) . . ?
C6 C7 C8 118.3(4) . . ?
C3 C8 C7 119.9(4) . . ?
C10 C9 C14 119.7(4) . . ?
C10 C9 C2 118.6(4) . . ?
C14 C9 C2 121.7(4) . . ?
C11 C10 C9 120.3(5) . . ?
C10 C11 C12 120.1(5) . . ?
C13 C12 C11 120.2(4) . . ?
C12 C13 C14 120.0(4) . . ?
C9 C14 C13 119.6(4) . . ?
N2 C15 C16 107.7(3) . . ?
N2 C15 C17 107.9(3) . . ?
C16 C15 C17 111.6(4) . . ?
N2 C15 C18 109.0(3) . . ?
C16 C15 C18 110.4(4) . . ?
C17 C15 C18 110.0(4) . . ?

loop_
_geom_bond_atom_site_label_1
_geom_bond_atom_site_label_2
_geom_bond_distance
_geom_bond_site_symmetry_2
_geom_bond_publ_flag
CU1 C1 1.936(4) . ?
CU1 I1 2.5553(6) 5_656 ?
CU1 CU1 2.5607(10) 5_656 ?
CU1 I1 2.6115(6) . ?
F1 C4 1.353(5) . ?
F2 C6 1.357(5) . ?
I1 CU1 2.5552(6) 5_656 ?
N1 C1 1.381(5) . ?
N1 C2 1.380(5) . ?
N1 C3 1.432(5) . ?
N2 C1 1.329(5) . ?
N2 N3 1.391(5) . ?
N2 C15 1.500(5) . ?
N3 C2 1.307(5) . ?
C2 C9 1.473(6) . ?
C3 C8 1.377(6) . ?
C3 C4 1.378(6) . ?
C4 C5 1.376(6) . ?
C5 C6 1.377(7) . ?
C6 C7 1.360(7) . ?
C7 C8 1.390(6) . ?
C9 C10 1.386(6) . ?
C9 C14 1.399(6) . ?
C10 C11 1.381(7) . ?
C11 C12 1.386(7) . ?
C12 C13 1.380(7) . ?
C13 C14 1.394(6) . ?
C15 C16 1.521(6) . ?
C15 C17 1.523(6) . ?
C15 C18 1.527(6) . ?

loop_
_geom_torsion_atom_site_label_1
_geom_torsion_atom_site_label_2
_geom_torsion_atom_site_label_3
_geom_torsion_atom_site_label_4
_geom_torsion
_geom_torsion_site_symmetry_1
_geom_torsion_site_symmetry_2
_geom_torsion_site_symmetry_3
_geom_torsion_site_symmetry_4
_geom_torsion_publ_flag
C1 N2 N3 C2 -1.3(4) . . . . ?
C15 N2 N3 C2 -176.7(3) . . . . ?
N3 N2 C1 N1 1.3(4) . . . . ?
C15 N2 C1 N1 176.1(3) . . . . ?
N3 N2 C1 CU1 -176.2(3) . . . . ?
C15 N2 C1 CU1 -1.3(7) . . . . ?
C2 N1 C1 N2 -0.7(4) . . . . ?
C3 N1 C1 N2 -179.2(3) . . . . ?
C2 N1 C1 CU1 177.1(3) . . . . ?
C3 N1 C1 CU1 -1.4(5) . . . . ?
N2 N3 C2 N1 0.7(4) . . . . ?
N2 N3 C2 C9 -178.4(4) . . . . ?
C1 N1 C2 N3 0.0(5) . . . . ?
C3 N1 C2 N3 178.4(4) . . . . ?
C1 N1 C2 C9 179.1(4) . . . . ?
C3 N1 C2 C9 -2.5(6) . . . . ?
C1 N1 C3 C8 60.1(5) . . . . ?
C2 N1 C3 C8 -118.1(5) . . . . ?
C1 N1 C3 C4 -120.1(4) . . . . ?
C2 N1 C3 C4 61.7(6) . . . . ?
C8 C3 C4 F1 -179.0(4) . . . . ?
N1 C3 C4 F1 1.2(6) . . . . ?
C8 C3 C4 C5 3.6(7) . . . . ?
N1 C3 C4 C5 -176.2(4) . . . . ?
F1 C4 C5 C6 -179.7(4) . . . . ?
C3 C4 C5 C6 -2.3(7) . . . . ?
C4 C5 C6 F2 179.3(5) . . . . ?
C4 C5 C6 C7 -0.6(8) . . . . ?
F2 C6 C7 C8 -177.8(5) . . . . ?
C5 C6 C7 C8 2.2(9) . . . . ?
C4 C3 C8 C7 -2.0(7) . . . . ?
N1 C3 C8 C7 177.8(4) . . . . ?
C6 C7 C8 C3 -0.8(8) . . . . ?
N3 C2 C9 C10 34.6(6) . . . . ?
N1 C2 C9 C10 -144.4(4) . . . . ?
N3 C2 C9 C14 -145.3(4) . . . . ?
N1 C2 C9 C14 35.7(6) . . . . ?
C14 C9 C10 C11 -0.4(7) . . . . ?
C2 C9 C10 C11 179.7(4) . . . . ?
C9 C10 C11 C12 -1.9(7) . . . . ?
C10 C11 C12 C13 2.9(7) . . . . ?
C11 C12 C13 C14 -1.4(7) . . . . ?
C10 C9 C14 C13 1.9(7) . . . . ?
C2 C9 C14 C13 -178.3(4) . . . . ?
C12 C13 C14 C9 -0.9(7) . . . . ?
C1 N2 C15 C16 -101.6(5) . . . . ?
N3 N2 C15 C16 73.1(4) . . . . ?
C1 N2 C15 C17 137.8(4) . . . . ?
N3 N2 C15 C17 -47.5(5) . . . . ?
C1 N2 C15 C18 18.3(6) . . . . ?
N3 N2 C15 C18 -167.0(3) . . . . ?
